data_4301731
loop_
_publ_author_name
'Liam P. Spencer'
'Ping Yang'
'Brian L. Scott'
'Enrique R. Batista'
'James M. Boncella'

_publ_section_title
;
Uranium(VI) Bis(imido) Chalcogenate Complexes: Synthesis and Density
Functional Theory Analysis
;
_journal_name_full 'Inorganic Chemistry'
_journal_page_first 2693
_journal_page_last 2700
_journal_paper_doi 10.1021/ic802212m
_journal_volume 48
_journal_year 2009
_chemical_formula_sum 'C50 H66 N4 O3 S2 U'
_chemical_formula_weight 1073.22
_chemical_name_systematic
; 

 ? 

;
_space_group_IT_number 2
_symmetry_cell_setting triclinic
_symmetry_space_group_name_Hall '-P 1'
_symmetry_space_group_name_H-M 'P -1'
_atom_sites_solution_hydrogens geom
_atom_sites_solution_primary direct
_atom_sites_solution_secondary difmap
_audit_creation_method SHELXL-97
_cell_angle_alpha 96.227(5)
_cell_angle_beta 105.302(5)
_cell_angle_gamma 107.456(3)
_cell_formula_units_Z 2
_cell_length_a 11.524(4)
_cell_length_b 13.550(5)
_cell_length_c 18.117(7)
_cell_measurement_temperature 120(1)
_cell_volume 2548.3(16)
_computing_cell_refinement 'SAINT+, v. 7.06 (Bruker AXS, 2001)'
_computing_data_collection 'APEX II, v. 1.08 (Bruker AXS, 2003)'
_computing_data_reduction 'SAINT+, v. 7.06 (Bruker AXS, 2001)'
_computing_molecular_graphics 'SHELXTL, v. 6.10, (Bruker AXS, 2000)'
_computing_publication_material 'SHELXTL, v. 6.10, (Bruker AXS, 2000)'
_computing_structure_refinement 'SHELXL-97 (Sheldrick, 1997)'
_computing_structure_solution 'SHELXS-97 (Sheldrick, 1990)'
_diffrn_ambient_temperature 120(1)
_diffrn_measured_fraction_theta_full 0.993
_diffrn_measured_fraction_theta_max 0.993
_diffrn_measurement_device_type 'Bruker D8 with APEXII CCD'
_diffrn_measurement_method '\w scans'
_diffrn_radiation_monochromator graphite
_diffrn_radiation_source 'fine-focus sealed tube'
_diffrn_radiation_type MoK\a
_diffrn_radiation_wavelength 0.71073
_diffrn_reflns_av_R_equivalents 0.0704
_diffrn_reflns_av_sigmaI/netI 0.0898
_diffrn_reflns_limit_h_max 13
_diffrn_reflns_limit_h_min -13
_diffrn_reflns_limit_k_max 15
_diffrn_reflns_limit_k_min -15
_diffrn_reflns_limit_l_max 20
_diffrn_reflns_limit_l_min -20
_diffrn_reflns_number 21618
_diffrn_reflns_theta_full 23.76
_diffrn_reflns_theta_max 23.76
_diffrn_reflns_theta_min 1.80
_diffrn_standards_decay_% 0
_diffrn_standards_interval_count 0
_diffrn_standards_interval_time 0
_diffrn_standards_number 0
_exptl_absorpt_coefficient_mu 3.309
_exptl_absorpt_correction_T_max 0.7777
_exptl_absorpt_correction_T_min 0.6196
_exptl_absorpt_correction_type multi-scan
_exptl_absorpt_process_details 'SADABS 2.03 (Sheldrick, 2001)'
_exptl_crystal_colour orange
_exptl_crystal_density_diffrn 1.399
_exptl_crystal_density_method 'not measured'
_exptl_crystal_description irregular
_exptl_crystal_F_000 1084
_exptl_crystal_size_max 0.16
_exptl_crystal_size_mid 0.10
_exptl_crystal_size_min 0.08
_refine_diff_density_max 7.042
_refine_diff_density_min -2.282
_refine_diff_density_rms 0.193
_refine_ls_extinction_method none
_refine_ls_goodness_of_fit_ref 1.064
_refine_ls_hydrogen_treatment constr
_refine_ls_matrix_type full
_refine_ls_number_parameters 410
_refine_ls_number_reflns 7713
_refine_ls_number_restraints 4
_refine_ls_restrained_S_all 1.064
_refine_ls_R_factor_all 0.0774
_refine_ls_R_factor_gt 0.0638
_refine_ls_shift/su_max 0.001
_refine_ls_shift/su_mean 0.000
_refine_ls_structure_factor_coef Fsqd
_refine_ls_weighting_details 'calc w=1/[\s^2^(Fo^2^)+(0.1049P)^2^+0.0000P] where P=(Fo^2^+2Fc^2^)/3'
_refine_ls_weighting_scheme calc
_refine_ls_wR_factor_gt 0.1654
_refine_ls_wR_factor_ref 0.1720
_reflns_number_gt 6211
_reflns_number_total 7713
_reflns_threshold_expression >2sigma(I)
_cod_data_source_file ic802212m_si_001_5.cif
_cod_data_source_block apx600as
_cod_original_cell_volume 2548.3(17)
_cod_database_code 4301731

loop_
_symmetry_equiv_pos_as_xyz
'x, y, z'
'-x, -y, -z'

loop_
_atom_site_label
_atom_site_type_symbol
_atom_site_fract_x
_atom_site_fract_y
_atom_site_fract_z
_atom_site_U_iso_or_equiv
_atom_site_adp_type
_atom_site_occupancy
_atom_site_symmetry_multiplicity
_atom_site_calc_flag
_atom_site_refinement_flags
_atom_site_disorder_assembly
_atom_site_disorder_group
U1 U 0.22634(4) 0.45622(3) 0.24620(2) 0.02045(16) Uani 1 1 d . . .
S2 S 0.4268(2) 0.5751(2) 0.36953(14) 0.0207(6) Uani 1 1 d . . .
S1 S 0.1345(3) 0.5794(2) 0.15740(15) 0.0262(6) Uani 1 1 d . . .
N1 N 0.3507(8) 0.4481(7) 0.2020(5) 0.027(2) Uani 1 1 d . . .
N2 N 0.0999(8) 0.4598(7) 0.2897(5) 0.024(2) Uani 1 1 d . . .
N3 N 0.0637(8) 0.2845(6) 0.1541(5) 0.023(2) Uani 1 1 d . . .
N4 N 0.2280(8) 0.2829(7) 0.2873(5) 0.026(2) Uani 1 1 d . . .
C1 C 0.4617(11) 0.4416(9) 0.1795(7) 0.033(3) Uani 1 1 d . . .
C2 C 0.4360(11) 0.4484(11) 0.0941(7) 0.042(3) Uani 1 1 d . . .
H2A H 0.3628 0.3889 0.0629 0.064 Uiso 1 1 calc R . .
H2B H 0.5093 0.4478 0.0786 0.064 Uiso 1 1 calc R . .
H2C H 0.4196 0.5126 0.0868 0.064 Uiso 1 1 calc R . .
C3 C 0.5777(10) 0.5350(11) 0.2304(7) 0.044(3) Uani 1 1 d . . .
H3A H 0.5650 0.5997 0.2204 0.066 Uiso 1 1 calc R . .
H3B H 0.6529 0.5314 0.2184 0.066 Uiso 1 1 calc R . .
H3C H 0.5885 0.5326 0.2845 0.066 Uiso 1 1 calc R . .
C4 C 0.4777(13) 0.3360(11) 0.1927(7) 0.048(3) Uani 1 1 d . . .
H4A H 0.4032 0.2790 0.1597 0.073 Uiso 1 1 calc R . .
H4B H 0.4879 0.3317 0.2464 0.073 Uiso 1 1 calc R . .
H4C H 0.5520 0.3313 0.1801 0.073 Uiso 1 1 calc R . .
C5 C -0.0101(11) 0.4648(11) 0.3165(6) 0.040(3) Uani 1 1 d . . .
C6 C -0.1284(11) 0.3768(12) 0.2647(7) 0.052(4) Uani 1 1 d . . .
H6A H -0.1442 0.3863 0.2117 0.077 Uiso 1 1 calc R . .
H6B H -0.2004 0.3777 0.2816 0.077 Uiso 1 1 calc R . .
H6C H -0.1161 0.3102 0.2678 0.077 Uiso 1 1 calc R . .
C7 C -0.0237(16) 0.5715(13) 0.3090(12) 0.081(5) Uani 1 1 d . . .
H7A H -0.0401 0.5781 0.2553 0.121 Uiso 1 1 calc R . .
H7B H 0.0540 0.6266 0.3405 0.121 Uiso 1 1 calc R . .
H7C H -0.0937 0.5772 0.3264 0.121 Uiso 1 1 calc R . .
C8 C 0.0160(13) 0.4538(14) 0.3996(7) 0.066(5) Uani 1 1 d . . .
H8A H 0.0915 0.5108 0.4315 0.100 Uiso 1 1 calc R . .
H8B H 0.0289 0.3877 0.4044 0.100 Uiso 1 1 calc R . .
H8C H -0.0556 0.4558 0.4167 0.100 Uiso 1 1 calc R . .
C9 C -0.0189(10) 0.2897(8) 0.0891(6) 0.025(2) Uani 1 1 d . . .
H9 H -0.0083 0.3555 0.0757 0.030 Uiso 1 1 calc R . .
C10 C -0.1171(10) 0.2060(8) 0.0412(6) 0.028(3) Uani 1 1 d . . .
H10 H -0.1742 0.2150 -0.0024 0.033 Uiso 1 1 calc R . .
C11 C -0.1317(10) 0.1064(9) 0.0579(6) 0.029(3) Uani 1 1 d . A .
C12 C -0.0466(10) 0.0995(8) 0.1251(6) 0.028(3) Uani 1 1 d . . .
H12 H -0.0553 0.0346 0.1398 0.034 Uiso 1 1 calc R . .
C13 C 0.0520(10) 0.1897(8) 0.1705(6) 0.029(3) Uani 1 1 d . . .
C14 C 0.1484(9) 0.1877(8) 0.2443(6) 0.026(2) Uani 1 1 d . . .
C15 C 0.1577(11) 0.0951(8) 0.2657(6) 0.034(3) Uani 1 1 d . . .
H15 H 0.0987 0.0306 0.2358 0.041 Uiso 1 1 calc R . .
C16 C 0.2544(11) 0.0970(9) 0.3317(7) 0.036(3) Uani 1 1 d . . .
C17 C 0.3371(11) 0.1956(9) 0.3748(7) 0.038(3) Uani 1 1 d . . .
H17 H 0.4047 0.2015 0.4185 0.045 Uiso 1 1 calc R . .
C18 C 0.3182(11) 0.2840(8) 0.3523(6) 0.031(3) Uani 1 1 d . . .
H18 H 0.3712 0.3492 0.3841 0.037 Uiso 1 1 calc R . .
C19 C -0.2391(11) 0.0090(9) 0.0069(7) 0.040(3) Uani 1 1 d D . .
C20 C -0.3188(15) 0.0310(12) -0.0672(8) 0.079(6) Uani 1 1 d . A .
H20A H -0.3858 -0.0334 -0.0970 0.119 Uiso 1 1 calc R . .
H20B H -0.2649 0.0581 -0.0980 0.119 Uiso 1 1 calc R . .
H20C H -0.3559 0.0820 -0.0532 0.119 Uiso 1 1 calc R . .
C21 C -0.336(3) -0.020(2) 0.0522(18) 0.064(5) Uani 0.50 1 d PD A 1
H21A H -0.2931 -0.0282 0.1032 0.095 Uiso 0.50 1 calc PR A 1
H21B H -0.4030 -0.0855 0.0245 0.095 Uiso 0.50 1 calc PR A 1
H21C H -0.3716 0.0347 0.0572 0.095 Uiso 0.50 1 calc PR A 1
C22 C -0.168(3) -0.050(2) -0.031(2) 0.064(5) Uani 0.50 1 d PD A 1
H22A H -0.1316 -0.0096 -0.0650 0.095 Uiso 0.50 1 calc PR A 1
H22B H -0.2265 -0.1178 -0.0609 0.095 Uiso 0.50 1 calc PR A 1
H22C H -0.1005 -0.0592 0.0088 0.095 Uiso 0.50 1 calc PR A 1
C21' C -0.308(3) -0.060(2) 0.0530(18) 0.064(5) Uani 0.50 1 d PD A 2
H21D H -0.2530 -0.0925 0.0824 0.095 Uiso 0.50 1 calc PR A 2
H21E H -0.3837 -0.1143 0.0177 0.095 Uiso 0.50 1 calc PR A 2
H21F H -0.3327 -0.0181 0.0881 0.095 Uiso 0.50 1 calc PR A 2
C22' C -0.191(3) -0.0792(19) -0.014(2) 0.064(5) Uani 0.50 1 d PD A 2
H22D H -0.1252 -0.0541 -0.0372 0.095 Uiso 0.50 1 calc PR A 2
H22E H -0.2606 -0.1372 -0.0498 0.095 Uiso 0.50 1 calc PR A 2
H22F H -0.1571 -0.1024 0.0329 0.095 Uiso 0.50 1 calc PR A 2
C23 C 0.2698(11) -0.0056(9) 0.3495(7) 0.039(3) Uani 1 1 d . . .
C24 C 0.1491(12) -0.0750(9) 0.3602(7) 0.045(3) Uani 1 1 d . . .
H24A H 0.1596 -0.1398 0.3720 0.067 Uiso 1 1 calc R . .
H24B H 0.0792 -0.0903 0.3130 0.067 Uiso 1 1 calc R . .
H24C H 0.1314 -0.0394 0.4024 0.067 Uiso 1 1 calc R . .
C25 C 0.3039(13) -0.0607(10) 0.2835(7) 0.048(3) Uani 1 1 d . . .
H25A H 0.3144 -0.1254 0.2955 0.072 Uiso 1 1 calc R . .
H25B H 0.3822 -0.0151 0.2788 0.072 Uiso 1 1 calc R . .
H25C H 0.2363 -0.0759 0.2352 0.072 Uiso 1 1 calc R . .
C26 C 0.3821(13) 0.0148(10) 0.4260(7) 0.052(4) Uani 1 1 d . . .
H26A H 0.3901 -0.0513 0.4361 0.078 Uiso 1 1 calc R . .
H26B H 0.3650 0.0496 0.4689 0.078 Uiso 1 1 calc R . .
H26C H 0.4603 0.0588 0.4201 0.078 Uiso 1 1 calc R . .
C27 C 0.2373(10) 0.6230(8) 0.1009(6) 0.028(3) Uani 1 1 d . . .
C28 C 0.2021(10) 0.5811(8) 0.0231(6) 0.028(3) Uani 1 1 d . . .
H28 H 0.1229 0.5283 -0.0006 0.034 Uiso 1 1 calc R . .
C29 C 0.2814(11) 0.6154(9) -0.0214(7) 0.036(3) Uani 1 1 d . . .
H29 H 0.2549 0.5844 -0.0741 0.043 Uiso 1 1 calc R . .
C30 C 0.3994(13) 0.6948(9) 0.0111(7) 0.041(3) Uani 1 1 d . . .
H30 H 0.4517 0.7186 -0.0192 0.050 Uiso 1 1 calc R . .
C31 C 0.4370(13) 0.7376(10) 0.0901(8) 0.052(4) Uani 1 1 d . . .
H31 H 0.5167 0.7898 0.1140 0.063 Uiso 1 1 calc R . .
C32 C 0.3562(11) 0.7030(9) 0.1334(7) 0.038(3) Uani 1 1 d . . .
H32 H 0.3820 0.7340 0.1861 0.046 Uiso 1 1 calc R . .
C33 C 0.3720(9) 0.6216(8) 0.4451(6) 0.026(3) Uani 1 1 d . . .
C34 C 0.3329(11) 0.7087(8) 0.4458(6) 0.029(3) Uani 1 1 d . . .
H34 H 0.3315 0.7431 0.4040 0.035 Uiso 1 1 calc R . .
C35 C 0.2963(11) 0.7459(9) 0.5062(7) 0.035(3) Uani 1 1 d . . .
H35 H 0.2737 0.8064 0.5061 0.042 Uiso 1 1 calc R . .
C36 C 0.2931(12) 0.6932(10) 0.5669(7) 0.042(3) Uani 1 1 d . . .
H36 H 0.2646 0.7159 0.6069 0.051 Uiso 1 1 calc R . .
C37 C 0.3315(11) 0.6085(10) 0.5679(7) 0.042(3) Uani 1 1 d . . .
H37 H 0.3306 0.5738 0.6094 0.051 Uiso 1 1 calc R . .
C38 C 0.3717(9) 0.5727(8) 0.5090(6) 0.023(2) Uani 1 1 d . . .
H38 H 0.3992 0.5149 0.5116 0.028 Uiso 1 1 calc R . .

loop_
_atom_site_aniso_label
_atom_site_aniso_U_11
_atom_site_aniso_U_22
_atom_site_aniso_U_33
_atom_site_aniso_U_23
_atom_site_aniso_U_13
_atom_site_aniso_U_12
U1 0.0165(2) 0.0170(2) 0.0243(2) 0.00489(16) 0.00305(16) 0.00336(16)
S2 0.0109(12) 0.0285(15) 0.0155(13) -0.0011(11) 0.0003(10) 0.0020(11)
S1 0.0278(15) 0.0345(16) 0.0269(15) 0.0138(12) 0.0084(12) 0.0231(13)
N1 0.015(5) 0.034(5) 0.028(5) 0.009(4) 0.004(4) 0.003(4)
N2 0.024(5) 0.027(5) 0.020(5) 0.008(4) 0.009(4) 0.007(4)
N3 0.027(5) 0.015(5) 0.025(5) 0.002(4) 0.005(4) 0.008(4)
N4 0.022(5) 0.021(5) 0.026(5) -0.003(4) 0.006(4) -0.001(4)
C1 0.026(6) 0.036(7) 0.035(7) -0.001(5) 0.005(5) 0.015(5)
C2 0.029(7) 0.059(9) 0.052(8) 0.020(7) 0.018(6) 0.025(6)
C3 0.017(6) 0.073(10) 0.042(7) 0.006(7) 0.013(6) 0.012(6)
C4 0.041(8) 0.070(10) 0.037(7) 0.011(7) 0.005(6) 0.030(7)
C5 0.023(6) 0.075(10) 0.022(6) 0.004(6) 0.017(5) 0.012(6)
C6 0.026(7) 0.075(10) 0.038(8) 0.002(7) 0.006(6) 0.003(7)
C7 0.066(11) 0.062(11) 0.135(17) 0.013(11) 0.053(11) 0.035(9)
C8 0.033(8) 0.123(14) 0.025(7) 0.008(8) 0.006(6) 0.004(8)
C9 0.027(6) 0.019(6) 0.023(6) 0.001(5) -0.001(5) 0.008(5)
C10 0.024(6) 0.019(6) 0.030(6) 0.004(5) -0.003(5) 0.002(5)
C11 0.025(6) 0.033(7) 0.020(6) 0.000(5) 0.000(5) 0.008(5)
C12 0.028(6) 0.019(6) 0.030(6) 0.006(5) 0.003(5) 0.002(5)
C13 0.032(7) 0.026(6) 0.034(7) 0.016(5) 0.010(5) 0.014(5)
C14 0.014(5) 0.031(7) 0.020(6) 0.006(5) -0.005(4) 0.001(5)
C15 0.043(7) 0.011(6) 0.033(7) 0.005(5) 0.000(6) -0.002(5)
C16 0.036(7) 0.021(6) 0.036(7) 0.010(5) -0.011(6) 0.004(5)
C17 0.036(7) 0.024(6) 0.036(7) 0.009(5) -0.010(6) 0.004(5)
C18 0.030(6) 0.014(6) 0.035(7) 0.004(5) -0.003(5) 0.002(5)
C19 0.041(7) 0.025(7) 0.040(7) 0.011(6) -0.005(6) 0.005(6)
C20 0.075(11) 0.065(11) 0.040(8) 0.017(8) -0.025(8) -0.022(9)
C21 0.059(10) 0.029(12) 0.064(10) 0.007(9) -0.011(7) -0.013(8)
C22 0.059(10) 0.029(12) 0.064(10) 0.007(9) -0.011(7) -0.013(8)
C21' 0.059(10) 0.029(12) 0.064(10) 0.007(9) -0.011(7) -0.013(8)
C22' 0.059(10) 0.029(12) 0.064(10) 0.007(9) -0.011(7) -0.013(8)
C23 0.035(7) 0.027(7) 0.041(7) 0.015(6) -0.010(6) 0.007(6)
C24 0.046(8) 0.023(7) 0.047(8) 0.013(6) -0.003(6) -0.003(6)
C25 0.048(8) 0.037(8) 0.048(8) 0.011(6) -0.002(7) 0.014(7)
C26 0.053(9) 0.037(8) 0.048(8) 0.019(6) -0.021(7) 0.017(7)
C27 0.026(6) 0.024(6) 0.027(6) 0.013(5) -0.001(5) 0.005(5)
C28 0.024(6) 0.025(6) 0.036(7) 0.015(5) 0.004(5) 0.010(5)
C29 0.039(7) 0.034(7) 0.029(6) -0.005(5) 0.002(6) 0.017(6)
C30 0.058(9) 0.020(6) 0.044(8) 0.007(6) 0.024(7) 0.004(6)
C31 0.042(8) 0.045(8) 0.053(9) -0.013(7) 0.028(7) -0.012(6)
C32 0.042(7) 0.029(7) 0.038(7) -0.006(5) 0.018(6) 0.003(6)
C33 0.014(5) 0.026(6) 0.023(6) -0.003(5) -0.005(4) -0.005(5)
C34 0.038(7) 0.028(6) 0.030(6) 0.016(5) 0.012(5) 0.016(5)
C35 0.037(7) 0.026(6) 0.042(7) -0.004(6) 0.018(6) 0.011(5)
C36 0.047(8) 0.038(8) 0.038(7) 0.000(6) 0.014(6) 0.012(6)
C37 0.034(7) 0.036(8) 0.031(7) 0.003(6) 0.000(6) -0.015(6)
C38 0.020(6) 0.021(6) 0.025(6) 0.000(5) 0.008(5) 0.003(5)

loop_
_atom_type_symbol
_atom_type_description
_atom_type_scat_dispersion_real
_atom_type_scat_dispersion_imag
_atom_type_scat_source
C C 0.0033 0.0016 'International Tables Vol C Tables 4.2.6.8 and 6.1.1.4'
H H 0.0000 0.0000 'International Tables Vol C Tables 4.2.6.8 and 6.1.1.4'
N N 0.0061 0.0033 'International Tables Vol C Tables 4.2.6.8 and 6.1.1.4'
S S 0.1246 0.1234 'International Tables Vol C Tables 4.2.6.8 and 6.1.1.4'
U U -9.6767 9.6646 'International Tables Vol C Tables 4.2.6.8 and 6.1.1.4'
O O 0.0106 0.0060 'International Tables Vol C Tables 4.2.6.8 and 6.1.1.4'

loop_
_geom_angle_atom_site_label_1
_geom_angle_atom_site_label_2
_geom_angle_atom_site_label_3
_geom_angle
_geom_angle_site_symmetry_1
_geom_angle_site_symmetry_3
_geom_angle_publ_flag
N2 U1 N1 178.2(4) . . ?
N2 U1 N4 91.3(3) . . ?
N1 U1 N4 87.2(3) . . ?
N2 U1 N3 86.7(3) . . ?
N1 U1 N3 91.7(3) . . ?
N4 U1 N3 62.5(3) . . ?
N2 U1 S2 97.3(3) . . ?
N1 U1 S2 83.7(3) . . ?
N4 U1 S2 94.1(2) . . ?
N3 U1 S2 156.3(2) . . ?
N2 U1 S1 83.4(3) . . ?
N1 U1 S1 97.6(3) . . ?
N4 U1 S1 155.4(2) . . ?
N3 U1 S1 93.2(2) . . ?
S2 U1 S1 110.41(9) . . ?
C33 S2 U1 109.9(3) . . ?
C27 S1 U1 108.0(3) . . ?
C1 N1 U1 170.8(7) . . ?
C5 N2 U1 173.7(7) . . ?
C13 N3 C9 117.4(9) . . ?
C13 N3 U1 123.1(7) . . ?
C9 N3 U1 119.3(6) . . ?
C14 N4 C18 116.9(9) . . ?
C14 N4 U1 123.4(7) . . ?
C18 N4 U1 119.4(6) . . ?
N1 C1 C2 107.8(9) . . ?
N1 C1 C3 107.5(9) . . ?
C2 C1 C3 110.6(10) . . ?
N1 C1 C4 108.1(10) . . ?
C2 C1 C4 111.1(10) . . ?
C3 C1 C4 111.6(10) . . ?
C8 C5 N2 109.5(10) . . ?
C8 C5 C6 111.0(11) . . ?
N2 C5 C6 108.1(9) . . ?
C8 C5 C7 109.9(13) . . ?
N2 C5 C7 107.6(10) . . ?
C6 C5 C7 110.6(12) . . ?
N3 C9 C10 124.3(10) . . ?
C9 C10 C11 119.0(10) . . ?
C12 C11 C10 117.4(10) . . ?
C12 C11 C19 120.6(10) . . ?
C10 C11 C19 122.0(9) . . ?
C11 C12 C13 119.6(10) . . ?
N3 C13 C12 122.2(10) . . ?
N3 C13 C14 115.4(9) . . ?
C12 C13 C14 122.3(9) . . ?
N4 C14 C15 121.9(9) . . ?
N4 C14 C13 115.3(9) . . ?
C15 C14 C13 122.7(9) . . ?
C14 C15 C16 120.8(10) . . ?
C17 C16 C15 116.7(10) . . ?
C17 C16 C23 123.5(10) . . ?
C15 C16 C23 119.6(10) . . ?
C18 C17 C16 119.3(10) . . ?
N4 C18 C17 124.2(10) . . ?
C11 C19 C22' 112.0(16) . . ?
C11 C19 C21' 113.1(15) . . ?
C22' C19 C21' 87.3(19) . . ?
C11 C19 C20 113.1(10) . . ?
C22' C19 C20 110.3(18) . . ?
C21' C19 C20 118.3(16) . . ?
C11 C19 C22 102.4(15) . . ?
C22' C19 C22 22.0(16) . . ?
C21' C19 C22 109.3(19) . . ?
C20 C19 C22 98.1(18) . . ?
C11 C19 C21 105.7(15) . . ?
C22' C19 C21 113.3(18) . . ?
C21' C19 C21 26.7(16) . . ?
C20 C19 C21 101.9(16) . . ?
C22 C19 C21 135.1(19) . . ?
C24 C23 C16 109.7(10) . . ?
C24 C23 C25 111.4(10) . . ?
C16 C23 C25 109.9(10) . . ?
C24 C23 C26 108.3(10) . . ?
C16 C23 C26 110.9(9) . . ?
C25 C23 C26 106.6(10) . . ?
C28 C27 C32 116.9(10) . . ?
C28 C27 S1 121.3(8) . . ?
C32 C27 S1 121.7(9) . . ?
C27 C28 C29 121.6(10) . . ?
C28 C29 C30 121.3(11) . . ?
C29 C30 C31 117.8(12) . . ?
C32 C31 C30 120.0(12) . . ?
C31 C32 C27 122.3(11) . . ?
C34 C33 C38 116.6(10) . . ?
C34 C33 S2 123.0(8) . . ?
C38 C33 S2 120.4(8) . . ?
C35 C34 C33 122.1(10) . . ?
C34 C35 C36 119.5(11) . . ?
C37 C36 C35 119.6(12) . . ?
C36 C37 C38 121.2(12) . . ?
C37 C38 C33 121.0(11) . . ?

loop_
_geom_bond_atom_site_label_1
_geom_bond_atom_site_label_2
_geom_bond_distance
_geom_bond_site_symmetry_2
_geom_bond_publ_flag
U1 N2 1.840(8) . ?
U1 N1 1.840(9) . ?
U1 N4 2.543(9) . ?
U1 N3 2.569(8) . ?
U1 S2 2.681(2) . ?
U1 S1 2.690(3) . ?
S2 C33 1.783(11) . ?
S1 C27 1.775(11) . ?
N1 C1 1.465(13) . ?
N2 C5 1.490(13) . ?
N3 C13 1.325(13) . ?
N3 C9 1.329(13) . ?
N4 C14 1.344(13) . ?
N4 C18 1.346(13) . ?
C1 C2 1.515(16) . ?
C1 C3 1.523(16) . ?
C1 C4 1.531(17) . ?
C5 C8 1.489(16) . ?
C5 C6 1.506(17) . ?
C5 C7 1.52(2) . ?
C9 C10 1.349(14) . ?
C10 C11 1.386(15) . ?
C11 C12 1.380(14) . ?
C11 C19 1.509(15) . ?
C12 C13 1.385(15) . ?
C13 C14 1.504(14) . ?
C14 C15 1.379(15) . ?
C15 C16 1.395(15) . ?
C16 C17 1.386(15) . ?
C16 C23 1.511(15) . ?
C17 C18 1.365(15) . ?
C19 C22' 1.511(18) . ?
C19 C21' 1.514(18) . ?
C19 C20 1.529(17) . ?
C19 C22 1.536(18) . ?
C19 C21 1.536(18) . ?
C23 C24 1.500(16) . ?
C23 C25 1.540(17) . ?
C23 C26 1.557(15) . ?
C27 C28 1.363(15) . ?
C27 C32 1.394(15) . ?
C28 C29 1.384(16) . ?
C29 C30 1.384(16) . ?
C30 C31 1.383(17) . ?
C31 C32 1.381(16) . ?
C33 C34 1.383(15) . ?
C33 C38 1.396(15) . ?
C34 C35 1.372(15) . ?
C35 C36 1.377(16) . ?
C36 C37 1.349(17) . ?
C37 C38 1.368(16) . ?

loop_
_geom_torsion_atom_site_label_1
_geom_torsion_atom_site_label_2
_geom_torsion_atom_site_label_3
_geom_torsion_atom_site_label_4
_geom_torsion
_geom_torsion_site_symmetry_1
_geom_torsion_site_symmetry_2
_geom_torsion_site_symmetry_3
_geom_torsion_site_symmetry_4
_geom_torsion_publ_flag
N2 U1 S2 C33 -3.6(5) . . . . ?
N1 U1 S2 C33 177.9(5) . . . . ?
N4 U1 S2 C33 -95.4(4) . . . . ?
N3 U1 S2 C33 -102.2(6) . . . . ?
S1 U1 S2 C33 82.1(4) . . . . ?
N2 U1 S1 C27 173.2(5) . . . . ?
N1 U1 S1 C27 -8.3(5) . . . . ?
N4 U1 S1 C27 -108.2(6) . . . . ?
N3 U1 S1 C27 -100.4(4) . . . . ?
S2 U1 S1 C27 77.8(4) . . . . ?
N2 U1 N1 C1 -90(12) . . . . ?
N4 U1 N1 C1 -59(5) . . . . ?
N3 U1 N1 C1 -122(5) . . . . ?
S2 U1 N1 C1 35(5) . . . . ?
S1 U1 N1 C1 145(5) . . . . ?
N1 U1 N2 C5 -98(13) . . . . ?
N4 U1 N2 C5 -130(7) . . . . ?
N3 U1 N2 C5 -67(7) . . . . ?
S2 U1 N2 C5 136(7) . . . . ?
S1 U1 N2 C5 26(7) . . . . ?
N2 U1 N3 C13 -90.4(9) . . . . ?
N1 U1 N3 C13 88.6(9) . . . . ?
N4 U1 N3 C13 2.7(8) . . . . ?
S2 U1 N3 C13 10.4(12) . . . . ?
S1 U1 N3 C13 -173.7(8) . . . . ?
N2 U1 N3 C9 85.0(8) . . . . ?
N1 U1 N3 C9 -95.9(8) . . . . ?
N4 U1 N3 C9 178.2(8) . . . . ?
S2 U1 N3 C9 -174.2(5) . . . . ?
S1 U1 N3 C9 1.8(7) . . . . ?
N2 U1 N4 C14 85.9(8) . . . . ?
N1 U1 N4 C14 -93.1(8) . . . . ?
N3 U1 N4 C14 0.3(7) . . . . ?
S2 U1 N4 C14 -176.7(8) . . . . ?
S1 U1 N4 C14 9.0(11) . . . . ?
N2 U1 N4 C18 -99.0(8) . . . . ?
N1 U1 N4 C18 81.9(8) . . . . ?
N3 U1 N4 C18 175.3(9) . . . . ?
S2 U1 N4 C18 -1.6(8) . . . . ?
S1 U1 N4 C18 -175.9(6) . . . . ?
U1 N1 C1 C2 -175(4) . . . . ?
U1 N1 C1 C3 -56(5) . . . . ?
U1 N1 C1 C4 65(5) . . . . ?
U1 N2 C5 C8 -178(7) . . . . ?
U1 N2 C5 C6 61(7) . . . . ?
U1 N2 C5 C7 -58(7) . . . . ?
C13 N3 C9 C10 3.5(16) . . . . ?
U1 N3 C9 C10 -172.2(8) . . . . ?
N3 C9 C10 C11 -2.8(17) . . . . ?
C9 C10 C11 C12 2.5(17) . . . . ?
C9 C10 C11 C19 -179.8(10) . . . . ?
C10 C11 C12 C13 -3.0(16) . . . . ?
C19 C11 C12 C13 179.3(10) . . . . ?
C9 N3 C13 C12 -3.9(16) . . . . ?
U1 N3 C13 C12 171.6(8) . . . . ?
C9 N3 C13 C14 179.5(9) . . . . ?
U1 N3 C13 C14 -5.0(13) . . . . ?
C11 C12 C13 N3 3.8(17) . . . . ?
C11 C12 C13 C14 -179.8(10) . . . . ?
C18 N4 C14 C15 0.3(16) . . . . ?
U1 N4 C14 C15 175.5(8) . . . . ?
C18 N4 C14 C13 -177.8(9) . . . . ?
U1 N4 C14 C13 -2.7(13) . . . . ?
N3 C13 C14 N4 4.8(14) . . . . ?
C12 C13 C14 N4 -171.8(10) . . . . ?
N3 C13 C14 C15 -173.3(10) . . . . ?
C12 C13 C14 C15 10.1(17) . . . . ?
N4 C14 C15 C16 -2.7(18) . . . . ?
C13 C14 C15 C16 175.3(11) . . . . ?
C14 C15 C16 C17 1.6(19) . . . . ?
C14 C15 C16 C23 -174.4(11) . . . . ?
C15 C16 C17 C18 1.7(19) . . . . ?
C23 C16 C17 C18 177.5(12) . . . . ?
C14 N4 C18 C17 3.2(17) . . . . ?
U1 N4 C18 C17 -172.1(10) . . . . ?
C16 C17 C18 N4 -4(2) . . . . ?
C12 C11 C19 C22' -51(2) . . . . ?
C10 C11 C19 C22' 131.0(17) . . . . ?
C12 C11 C19 C21' 45(2) . . . . ?
C10 C11 C19 C21' -132.3(17) . . . . ?
C12 C11 C19 C20 -176.7(12) . . . . ?
C10 C11 C19 C20 5.7(17) . . . . ?
C12 C11 C19 C22 -72.2(18) . . . . ?
C10 C11 C19 C22 110.2(18) . . . . ?
C12 C11 C19 C21 72.5(18) . . . . ?
C10 C11 C19 C21 -105.1(17) . . . . ?
C17 C16 C23 C24 124.6(13) . . . . ?
C15 C16 C23 C24 -59.7(16) . . . . ?
C17 C16 C23 C25 -112.6(14) . . . . ?
C15 C16 C23 C25 63.0(15) . . . . ?
C17 C16 C23 C26 5.0(19) . . . . ?
C15 C16 C23 C26 -179.4(12) . . . . ?
U1 S1 C27 C28 105.0(9) . . . . ?
U1 S1 C27 C32 -76.4(10) . . . . ?
C32 C27 C28 C29 0.8(16) . . . . ?
S1 C27 C28 C29 179.5(8) . . . . ?
C27 C28 C29 C30 -0.9(17) . . . . ?
C28 C29 C30 C31 1.3(18) . . . . ?
C29 C30 C31 C32 -2(2) . . . . ?
C30 C31 C32 C27 2(2) . . . . ?
C28 C27 C32 C31 -1.3(18) . . . . ?
S1 C27 C32 C31 -179.9(11) . . . . ?
U1 S2 C33 C34 -81.6(9) . . . . ?
U1 S2 C33 C38 101.1(8) . . . . ?
C38 C33 C34 C35 0.3(16) . . . . ?
S2 C33 C34 C35 -177.1(9) . . . . ?
C33 C34 C35 C36 -2.6(18) . . . . ?
C34 C35 C36 C37 2.9(18) . . . . ?
C35 C36 C37 C38 -1.1(18) . . . . ?
C36 C37 C38 C33 -1.2(17) . . . . ?
C34 C33 C38 C37 1.6(15) . . . . ?
S2 C33 C38 C37 179.1(8) . . . . ?
